data_2212286
loop_
_publ_author_name
'Suchada Chantrapromma'
'Thitipone Suwanwong'
'Hoong-Kun Fun'

_publ_section_title
;
 2-(4-Methoxystyryl)-1-methylpyridinium 4-chlorobenzenesulfonate
;
_journal_coeditor_code LH2284
_journal_issue 2
_journal_name_full 'Acta Crystallographica Section E'
_journal_page_first o821
_journal_page_last o823
_journal_paper_doi 10.1107/S1600536807002048
_journal_volume 63
_journal_year 2007
_chemical_formula_iupac 'C15 H16 N O +, C6 H4 Cl O3 S -'
_chemical_formula_moiety 'C15 H16 N O +, C6 H4 Cl O3 S -'
_chemical_formula_sum 'C21 H20 Cl N O4 S'
_chemical_formula_weight 417.91
_chemical_melting_point 470.5(5)
_chemical_name_common
;
2-(4-Methoxystyryl)-1-methylpyridinium 4-chlorobenzenesulfonate
;
_chemical_name_systematic
;
2-(4-Methoxystyryl)-1-methylpyridinium 4-chlorobenzenesulfonate
;
_space_group_IT_number 14
_symmetry_cell_setting monoclinic
_symmetry_space_group_name_Hall '-P 2ybc'
_symmetry_space_group_name_H-M 'P 1 21/c 1'
_atom_sites_solution_hydrogens geom
_atom_sites_solution_primary direct
_atom_sites_solution_secondary difmap
_audit_creation_method SHELXL-97
_cell_angle_alpha 90.00
_cell_angle_beta 123.274(2)
_cell_angle_gamma 90.00
_cell_formula_units_Z 8
_cell_length_a 15.2016(5)
_cell_length_b 13.7923(4)
_cell_length_c 22.0003(7)
_cell_measurement_reflns_used 7521
_cell_measurement_temperature 100.00(10)
_cell_measurement_theta_max 26.00
_cell_measurement_theta_min 1.60
_cell_volume 3856.5(2)
_computing_cell_refinement APEX2
_computing_data_collection 'APEX2 (Bruker, 2005)'
_computing_data_reduction 'SAINT (Bruker, 2005)'
_computing_molecular_graphics SHELXTL
_computing_publication_material 'SHELXTL and PLATON (Spek, 2003)'
_computing_structure_refinement SHELXTL
_computing_structure_solution 'SHELXTL (Sheldrick, 1998)'
_diffrn_ambient_temperature 297(2)
_diffrn_detector_area_resol_mean 8.33
_diffrn_measured_fraction_theta_full 0.994
_diffrn_measured_fraction_theta_max 0.994
_diffrn_measurement_device_type
;
Bruker SMART APEX2 CCD area-detector
;
_diffrn_measurement_method \w
_diffrn_radiation_monochromator graphite
_diffrn_radiation_source 'fine-focus sealed tube'
_diffrn_radiation_type MoK\a
_diffrn_radiation_wavelength 0.71073
_diffrn_reflns_av_R_equivalents 0.0446
_diffrn_reflns_av_sigmaI/netI 0.0321
_diffrn_reflns_limit_h_max 18
_diffrn_reflns_limit_h_min -18
_diffrn_reflns_limit_k_max 17
_diffrn_reflns_limit_k_min -17
_diffrn_reflns_limit_l_max 27
_diffrn_reflns_limit_l_min -27
_diffrn_reflns_number 47660
_diffrn_reflns_theta_full 26.00
_diffrn_reflns_theta_max 26.00
_diffrn_reflns_theta_min 1.60
_diffrn_standards_number 0
_exptl_absorpt_coefficient_mu 0.335
_exptl_absorpt_correction_T_max 0.9471
_exptl_absorpt_correction_T_min 0.8355
_exptl_absorpt_correction_type multi-scan
_exptl_absorpt_process_details '(SADABS; Bruker, 2005)'
_exptl_crystal_colour Yellow
_exptl_crystal_density_diffrn 1.440
_exptl_crystal_density_method 'not measured'
_exptl_crystal_description Needle
_exptl_crystal_F_000 1744
_exptl_crystal_size_max 0.56
_exptl_crystal_size_mid 0.18
_exptl_crystal_size_min 0.16
_refine_diff_density_max 1.538
_refine_diff_density_min -0.750
_refine_ls_extinction_method none
_refine_ls_goodness_of_fit_ref 1.048
_refine_ls_hydrogen_treatment constr
_refine_ls_matrix_type full
_refine_ls_number_parameters 563
_refine_ls_number_reflns 7521
_refine_ls_number_restraints 18
_refine_ls_restrained_S_all 1.047
_refine_ls_R_factor_all 0.0855
_refine_ls_R_factor_gt 0.0689
_refine_ls_shift/su_max 0.001
_refine_ls_shift/su_mean 0.000
_refine_ls_structure_factor_coef Fsqd
_refine_ls_weighting_details 'calc w=1/[\s^2^(Fo^2^)+(0.0999P)^2^+9.2696P] where P=(Fo^2^+2Fc^2^)/3'
_refine_ls_weighting_scheme calc
_refine_ls_wR_factor_gt 0.1818
_refine_ls_wR_factor_ref 0.2004
_reflns_number_gt 5951
_reflns_number_total 7521
_reflns_threshold_expression I>2\s(I)
_cod_data_source_file lh2284.cif
_cod_data_source_block I
_cod_depositor_comments
;
The following automatic conversions were performed:
'_symmetry_cell_setting' value 'Monoclinic' changed to 'monoclinic'
according to '/home/saulius/struct/CIF-dictionaries/cif_core.dic'
dictionary named 'cif_core.dic' version 2.4.1 from 2010-06-29.

Automatic conversion script
Id: cif_fix_enum 1527 2010-12-29 10:47:43Z saulius 

The following automatic conversions were performed:

'_chemical_melting_point' value '470-471' was changed to '470.5(5)' -
the average value was taken and precision was estimated.

Automatic conversion script
Id: cif_fix_values 1646 2011-03-28 12:23:43Z adriana 

The following automatic conversions were performed:

'_chemical_melting_point' value '470-471' was changed to '470.5(5)' -
the average value was taken and precision was
estimated.

'_symmetry_cell_setting' value 'Monoclinic' changed to
'monoclinic' according to
/home/saulius/struct/CIF-dictionaries/cif_core.dic dictionary named
'cif_core.dic' version 2.4.1 from 2010-06-29.

Automatic conversion script
Id: cif_fix_values 1715 2011-07-08 13:25:40Z adriana 
;
_cod_original_sg_symbol_H-M 'P 21/c'
_cod_database_code 2212286
_cod_database_fobs_code 2212286

loop_
_symmetry_equiv_pos_as_xyz
'x, y, z'
'-x, y+1/2, -z+1/2'
'-x, -y, -z'
'x, -y-1/2, z-1/2'

loop_
_atom_site_type_symbol
_atom_site_label
_atom_site_fract_x
_atom_site_fract_y
_atom_site_fract_z
_atom_site_U_iso_or_equiv
_atom_site_adp_type
_atom_site_calc_flag
_atom_site_refinement_flags
_atom_site_occupancy
_atom_site_disorder_assembly
_atom_site_disorder_group
S S1A 0.74122(6) 0.53963(6) 0.74950(5) 0.0232(2) Uani d . 1 . .
Cl Cl1A 0.99232(9) 0.85893(7) 0.70408(5) 0.0407(3) Uani d . 1 . .
O O1A -0.1752(2) 1.3836(2) 0.02739(13) 0.0388(7) Uani d . 1 . .
O O2A 0.7049(2) 0.5861(2) 0.79108(17) 0.0428(7) Uani d . 1 . .
O O3A 0.8170(2) 0.4641(2) 0.78949(17) 0.0439(7) Uani d . 1 . .
O O4A 0.6564(3) 0.5082(2) 0.67841(16) 0.0513(8) Uani d . 1 . .
N N1A -0.1479(3) 0.7638(2) -0.05484(17) 0.0335(7) Uani d . 1 . .
C C1A -0.1286(4) 0.6664(3) -0.0488(2) 0.0411(10) Uani d . 1 . .
H H1A -0.1746 0.6256 -0.0869 0.049 Uiso calc R 1 . .
C C2A -0.0429(4) 0.6280(3) 0.0121(3) 0.0462(11) Uani d . 1 . .
H H2A -0.0310 0.5614 0.0157 0.055 Uiso calc R 1 . .
C C3A 0.0260(4) 0.6882(3) 0.0684(3) 0.0454(10) Uani d . 1 . .
H H3A 0.0848 0.6629 0.1102 0.054 Uiso calc R 1 . .
C C4A 0.0068(3) 0.7857(3) 0.0621(2) 0.0398(10) Uani d . 1 . .
H H4A 0.0539 0.8265 0.0998 0.048 Uiso calc R 1 . .
C C5A -0.0820(3) 0.8255(3) 0.0005(2) 0.0348(9) Uani d . 1 . .
C C6A -0.1123(3) 0.9255(3) -0.0086(2) 0.0382(9) Uani d . 1 . .
H H6A -0.1665 0.9466 -0.0543 0.046 Uiso calc R 1 . .
C C7A -0.0659(3) 0.9901(3) 0.0461(2) 0.0367(9) Uani d . 1 . .
H H7A -0.0121 0.9675 0.0914 0.044 Uiso calc R 1 . .
C C8A -0.0929(3) 1.0930(3) 0.04017(19) 0.0314(8) Uani d . 1 . .
C C9A -0.1851(3) 1.1323(3) -0.02010(19) 0.0312(8) Uani d . 1 . .
H H9A -0.2300 1.0923 -0.0592 0.037 Uiso calc R 1 . .
C C10A -0.2102(3) 1.2282(3) -0.02254(18) 0.0315(8) Uani d . 1 . .
H H10A -0.2719 1.2525 -0.0628 0.040(12) Uiso d R 1 . .
C C11A -0.1437(3) 1.2896(3) 0.03504(18) 0.0281(8) Uani d . 1 . .
C C12A -0.0512(3) 1.2537(3) 0.09550(18) 0.0288(8) Uani d . 1 . .
H H12A -0.0060 1.2944 0.1340 0.040(12) Uiso d R 1 . .
C C13A -0.0278(3) 1.1565(3) 0.09709(18) 0.0283(8) Uani d . 1 . .
H H13A 0.0336 1.1323 0.1377 0.031(10) Uiso d R 1 . .
C C14A -0.1189(3) 1.4458(3) 0.0895(2) 0.0391(9) Uani d . 1 . .
H H14A -0.1497 1.5093 0.0772 0.037(11) Uiso calc R 1 . .
H H14B -0.0467 1.4498 0.1044 0.049(13) Uiso calc R 1 . .
H H14C -0.1226 1.4198 0.1286 0.047(13) Uiso calc R 1 . .
C C15A -0.2420(3) 0.8002(3) -0.1219(2) 0.0371(9) Uani d . 1 . .
H H15A -0.2871 0.8321 -0.1103 0.045(12) Uiso calc R 1 . .
H H15B -0.2790 0.7469 -0.1541 0.058(14) Uiso calc R 1 . .
H H15C -0.2213 0.8453 -0.1451 0.026(10) Uiso calc R 1 . .
C C16A 0.8089(2) 0.6303(2) 0.73332(16) 0.0192(6) Uani d . 1 . .
C C17A 0.7798(3) 0.7271(2) 0.72692(17) 0.0235(7) Uani d . 1 . .
H H17A 0.7232 0.7442 0.7300 0.040(12) Uiso d R 1 . .
C C18A 0.8339(3) 0.7977(2) 0.71629(17) 0.0268(8) Uani d . 1 . .
H H18A 0.8139 0.8624 0.7115 0.028(10) Uiso d R 1 . .
C C19A 0.9179(3) 0.7702(2) 0.71255(17) 0.0259(7) Uani d . 1 . .
C C20A 0.9479(3) 0.6739(2) 0.71674(16) 0.0220(7) Uani d . 1 . .
H H20A 1.0037 0.6572 0.7127 0.024(9) Uiso d R 1 . .
C C21A 0.8921(2) 0.6039(2) 0.72698(17) 0.0200(7) Uani d . 1 . .
H H21A 0.9102 0.5389 0.7297 0.024(9) Uiso d R 1 . .
S S1B 0.24499(6) 0.94356(6) 0.24253(5) 0.0263(2) Uani d . 1 . .
Cl Cl1B 0.53089(8) 0.64984(6) 0.20871(5) 0.0317(2) Uani d . 1 A .
O O1B 0.6735(2) 0.8972(2) 0.47042(13) 0.0372(6) Uani d . 1 . .
O O2BA 0.1743(8) 0.8841(6) 0.2494(10) 0.026(3) Uani d P 0.65(6) A 1
O O3BA 0.3243(9) 0.9936(8) 0.3091(6) 0.028(2) Uani d P 0.65(6) A 1
O O4BA 0.1949(9) 1.0047(8) 0.1774(6) 0.030(3) Uani d P 0.65(6) A 1
O O2BB 0.194(3) 0.895(3) 0.278(3) 0.060(7) Uani d PU 0.35(6) A 2
O O3BB 0.308(3) 1.017(4) 0.290(3) 0.073(10) Uani d PU 0.35(6) A 2
O O4BB 0.171(4) 0.988(3) 0.1778(15) 0.077(8) Uani d PU 0.35(6) A 2
N N1B 0.6683(3) 0.2791(2) 0.57215(18) 0.0341(7) Uani d . 1 . .
C C1B 0.6496(3) 0.1830(3) 0.5704(2) 0.0410(10) Uani d . 1 . .
H H1B 0.6962 0.1447 0.6101 0.049 Uiso calc R 1 . .
C C2B 0.5644(4) 0.1411(4) 0.5118(3) 0.0500(11) Uani d . 1 . .
H H2B 0.5531 0.0747 0.5111 0.060 Uiso calc R 1 . .
C C3B 0.4947(4) 0.1982(4) 0.4531(3) 0.0519(12) Uani d . 1 . .
H H3B 0.4357 0.1707 0.4127 0.062 Uiso calc R 1 . .
C C4B 0.5135(3) 0.2963(4) 0.4550(2) 0.0430(10) Uani d . 1 . .
H H4B 0.4663 0.3350 0.4158 0.052 Uiso calc R 1 . .
C C5B 0.6025(3) 0.3382(3) 0.5152(2) 0.0362(9) Uani d . 1 . .
C C6B 0.6305(3) 0.4397(3) 0.5204(2) 0.0379(9) Uani d . 1 . .
H H6B 0.6847 0.4633 0.5652 0.045 Uiso calc R 1 . .
C C7B 0.5823(3) 0.5015(3) 0.4640(2) 0.0380(9) Uani d . 1 . .
H H7B 0.5288 0.4763 0.4196 0.046 Uiso calc R 1 . .
C C8B 0.6062(3) 0.6042(3) 0.46605(19) 0.0328(8) Uani d . 1 . .
C C9B 0.6964(3) 0.6480(3) 0.52469(19) 0.0348(9) Uani d . 1 . .
H H9B 0.7436 0.6105 0.5648 0.042 Uiso calc R 1 . .
C C10B 0.7163(3) 0.7446(3) 0.52416(19) 0.0344(9) Uani d . 1 . .
H H10B 0.7766 0.7720 0.5636 0.047(13) Uiso d R 1 . .
C C11B 0.6469(3) 0.8019(3) 0.46507(18) 0.0302(8) Uani d . 1 . .
C C12B 0.5564(3) 0.7614(3) 0.40565(18) 0.0292(8) Uani d . 1 . .
H H12B 0.5095 0.7995 0.3659 0.047(13) Uiso d R 1 . .
C C13B 0.5373(3) 0.6633(3) 0.40685(18) 0.0297(8) Uani d . 1 . .
H H13B 0.4772 0.6360 0.3671 0.030(10) Uiso d R 1 . .
C C14B 0.6112(3) 0.9589(3) 0.40879(19) 0.0349(9) Uani d . 1 . .
H H14D 0.6400 1.0232 0.4201 0.050(13) Uiso calc R 1 . .
H H14E 0.5402 0.9604 0.3968 0.049(13) Uiso calc R 1 . .
H H14F 0.6116 0.9343 0.3681 0.028(10) Uiso calc R 1 . .
C C15B 0.7638(3) 0.3176(3) 0.6382(2) 0.0381(9) Uani d . 1 . .
H H15D 0.8027 0.2652 0.6708 0.048(13) Uiso calc R 1 . .
H H15E 0.7439 0.3629 0.6618 0.027(10) Uiso calc R 1 . .
H H15F 0.8069 0.3499 0.6249 0.044(12) Uiso calc R 1 . .
C C16B 0.3204(2) 0.8590(2) 0.22814(17) 0.0220(7) Uani d . 1 A .
C C17B 0.3022(3) 0.7599(2) 0.22535(17) 0.0254(7) Uani d . 1 . .
H H17B 0.2477 0.7367 0.2288 0.036(11) Uiso d R 1 A .
C C18B 0.3653(3) 0.6955(2) 0.21722(17) 0.0247(7) Uani d . 1 A .
H H18B 0.3527 0.6292 0.2146 0.017(8) Uiso d R 1 . .
C C19B 0.4466(3) 0.7306(2) 0.21328(17) 0.0237(7) Uani d . 1 . .
C C20B 0.4645(3) 0.8299(2) 0.21383(17) 0.0224(7) Uani d . 1 A .
H H20B 0.5181 0.8529 0.2092 0.041(12) Uiso d R 1 . .
C C21B 0.4003(2) 0.8935(2) 0.22133(17) 0.0217(7) Uani d . 1 . .
H H21B 0.4110 0.9600 0.2218 0.026(10) Uiso d R 1 A .

loop_
_atom_site_aniso_label
_atom_site_aniso_U_11
_atom_site_aniso_U_22
_atom_site_aniso_U_33
_atom_site_aniso_U_12
_atom_site_aniso_U_13
_atom_site_aniso_U_23
S1A 0.0167(4) 0.0222(4) 0.0286(4) -0.0017(3) 0.0111(4) -0.0039(3)
Cl1A 0.0565(6) 0.0275(5) 0.0310(5) -0.0199(4) 0.0196(5) -0.0012(4)
O1A 0.0395(15) 0.0365(15) 0.0221(13) 0.0036(12) 0.0052(12) 0.0053(11)
O2A 0.0429(16) 0.0388(16) 0.065(2) -0.0076(13) 0.0417(16) -0.0125(14)
O3A 0.0359(15) 0.0373(16) 0.066(2) 0.0091(12) 0.0327(15) 0.0244(14)
O4A 0.0491(18) 0.0525(19) 0.0359(16) -0.0301(15) 0.0128(14) -0.0082(14)
N1A 0.0335(17) 0.0403(19) 0.0357(17) -0.0044(14) 0.0247(15) -0.0049(14)
C1A 0.050(3) 0.037(2) 0.054(3) -0.0098(19) 0.040(2) -0.0092(19)
C2A 0.048(3) 0.042(2) 0.059(3) 0.005(2) 0.035(2) 0.008(2)
C3A 0.041(2) 0.053(3) 0.053(3) 0.006(2) 0.033(2) 0.009(2)
C4A 0.036(2) 0.054(3) 0.035(2) 0.0011(19) 0.0234(19) -0.0015(19)
C5A 0.039(2) 0.041(2) 0.036(2) -0.0033(17) 0.0279(19) -0.0063(17)
C6A 0.040(2) 0.044(2) 0.032(2) -0.0075(18) 0.0207(18) -0.0051(17)
C7A 0.035(2) 0.046(2) 0.032(2) -0.0030(18) 0.0196(18) -0.0033(17)
C8A 0.0317(19) 0.043(2) 0.0219(17) -0.0011(16) 0.0162(16) -0.0024(15)
C9A 0.0295(19) 0.043(2) 0.0189(17) -0.0081(16) 0.0121(15) -0.0058(15)
C10A 0.0216(17) 0.049(2) 0.0153(16) -0.0019(16) 0.0045(14) 0.0062(15)
C11A 0.0294(19) 0.0306(19) 0.0215(17) -0.0022(15) 0.0121(15) 0.0048(14)
C12A 0.0254(18) 0.040(2) 0.0163(16) -0.0081(16) 0.0088(14) -0.0021(15)
C13A 0.0229(17) 0.043(2) 0.0171(16) -0.0012(15) 0.0096(14) -0.0014(15)
C14A 0.044(2) 0.029(2) 0.034(2) 0.0016(17) 0.0157(19) 0.0010(17)
C15A 0.041(2) 0.042(2) 0.037(2) -0.0063(18) 0.0268(19) -0.0099(18)
C16A 0.0151(15) 0.0197(16) 0.0153(14) -0.0003(12) 0.0036(12) -0.0026(12)
C17A 0.0235(17) 0.0213(17) 0.0188(16) 0.0058(13) 0.0072(14) -0.0029(13)
C18A 0.037(2) 0.0149(16) 0.0158(15) 0.0058(14) 0.0066(14) -0.0005(12)
C19A 0.0307(18) 0.0204(17) 0.0129(15) -0.0087(14) 0.0033(14) 0.0000(12)
C20A 0.0189(16) 0.0232(16) 0.0173(15) -0.0013(13) 0.0057(13) 0.0000(13)
C21A 0.0158(15) 0.0148(15) 0.0210(15) 0.0020(12) 0.0049(13) -0.0005(12)
S1B 0.0190(4) 0.0228(4) 0.0345(5) 0.0011(3) 0.0130(4) 0.0068(4)
Cl1B 0.0403(5) 0.0220(4) 0.0333(5) 0.0037(4) 0.0206(4) 0.0001(3)
O1B 0.0316(14) 0.0447(16) 0.0203(13) -0.0022(12) 0.0046(11) -0.0057(11)
O2BA 0.020(3) 0.021(3) 0.045(5) -0.0002(19) 0.023(4) 0.003(3)
O3BA 0.017(3) 0.030(4) 0.029(4) 0.003(2) 0.008(3) -0.008(2)
O4BA 0.030(4) 0.024(3) 0.032(4) 0.008(3) 0.015(3) 0.011(3)
O2BB 0.045(11) 0.083(12) 0.07(2) 0.019(9) 0.044(13) 0.035(12)
O3BB 0.046(11) 0.085(19) 0.10(2) 0.003(12) 0.046(14) -0.037(16)
O4BB 0.087(18) 0.061(13) 0.093(13) 0.054(12) 0.055(12) 0.058(10)
N1B 0.0349(17) 0.0407(19) 0.0369(18) 0.0053(14) 0.0261(15) 0.0052(14)
C1B 0.042(2) 0.042(2) 0.053(3) 0.0030(19) 0.035(2) -0.001(2)
C2B 0.058(3) 0.046(3) 0.064(3) -0.004(2) 0.045(3) -0.004(2)
C3B 0.047(3) 0.075(3) 0.049(3) -0.018(2) 0.036(2) -0.015(2)
C4B 0.041(2) 0.064(3) 0.036(2) -0.001(2) 0.029(2) 0.002(2)
C5B 0.035(2) 0.050(2) 0.032(2) 0.0050(18) 0.0240(18) 0.0044(18)
C6B 0.035(2) 0.053(3) 0.0272(19) 0.0084(19) 0.0181(17) 0.0057(18)
C7B 0.034(2) 0.055(3) 0.027(2) 0.0026(19) 0.0185(18) 0.0020(18)
C8B 0.032(2) 0.046(2) 0.0216(17) 0.0059(17) 0.0152(16) 0.0055(16)
C9B 0.0275(19) 0.056(3) 0.0180(17) 0.0104(18) 0.0106(15) 0.0083(16)
C10B 0.0215(18) 0.057(3) 0.0171(17) 0.0009(17) 0.0059(15) -0.0037(16)
C11B 0.0242(18) 0.048(2) 0.0166(16) 0.0014(16) 0.0098(15) -0.0037(15)
C12B 0.0236(17) 0.044(2) 0.0146(16) 0.0030(16) 0.0072(14) -0.0004(15)
C13B 0.0227(17) 0.047(2) 0.0174(16) 0.0001(16) 0.0098(15) -0.0009(15)
C14B 0.034(2) 0.039(2) 0.0249(18) -0.0006(17) 0.0120(16) -0.0054(16)
C15B 0.038(2) 0.042(2) 0.037(2) 0.0047(18) 0.0227(19) 0.0059(18)
C16B 0.0160(15) 0.0217(16) 0.0192(15) 0.0000(12) 0.0039(13) 0.0055(13)
C17B 0.0227(17) 0.0263(18) 0.0173(15) -0.0074(14) 0.0046(13) 0.0044(13)
C18B 0.0309(18) 0.0170(16) 0.0171(15) -0.0056(14) 0.0073(14) -0.0004(12)
C19B 0.0264(17) 0.0218(16) 0.0167(15) 0.0018(13) 0.0079(14) 0.0001(13)
C20B 0.0210(16) 0.0194(16) 0.0204(16) -0.0023(13) 0.0073(14) 0.0012(13)
C21B 0.0194(16) 0.0172(16) 0.0216(16) -0.0039(12) 0.0068(13) 0.0008(12)

loop_
_atom_type_symbol
_atom_type_description
_atom_type_scat_dispersion_real
_atom_type_scat_dispersion_imag
_atom_type_scat_source
C C 0.0033 0.0016 'International Tables Vol C Tables 4.2.6.8 and 6.1.1.4'
H H 0.0000 0.0000 'International Tables Vol C Tables 4.2.6.8 and 6.1.1.4'
Cl Cl 0.1484 0.1585 'International Tables Vol C Tables 4.2.6.8 and 6.1.1.4'
N N 0.0061 0.0033 'International Tables Vol C Tables 4.2.6.8 and 6.1.1.4'
O O 0.0106 0.0060 'International Tables Vol C Tables 4.2.6.8 and 6.1.1.4'
S S 0.1246 0.1234 'International Tables Vol C Tables 4.2.6.8 and 6.1.1.4'

loop_
_geom_angle_atom_site_label_1
_geom_angle_atom_site_label_2
_geom_angle_atom_site_label_3
_geom_angle
O3A S1A O4A 112.6(2)
O3A S1A O2A 112.83(19)
O4A S1A O2A 113.1(2)
O3A S1A C16A 105.92(15)
O4A S1A C16A 105.44(16)
O2A S1A C16A 106.16(16)
C11A O1A C14A 117.8(3)
C1A N1A C5A 120.8(4)
C1A N1A C15A 118.2(3)
C5A N1A C15A 121.0(3)
C2A C1A N1A 121.1(4)
C2A C1A H1A 119.5
N1A C1A H1A 119.5
C1A C2A C3A 119.6(4)
C1A C2A H2A 120.2
C3A C2A H2A 120.2
C4A C3A C2A 119.2(4)
C4A C3A H3A 120.4
C2A C3A H3A 120.4
C3A C4A C5A 121.6(4)
C3A C4A H4A 119.2
C5A C4A H4A 119.2
N1A C5A C4A 117.7(4)
N1A C5A C6A 116.9(4)
C4A C5A C6A 125.3(4)
C7A C6A C5A 122.9(4)
C7A C6A H6A 118.6
C5A C6A H6A 118.6
C6A C7A C8A 125.4(4)
C6A C7A H7A 117.3
C8A C7A H7A 117.3
C13A C8A C9A 116.9(4)
C13A C8A C7A 120.1(3)
C9A C8A C7A 122.9(3)
C10A C9A C8A 121.4(3)
C10A C9A H9A 119.3
C8A C9A H9A 119.3
C9A C10A C11A 120.2(3)
C9A C10A H10A 119.9
C11A C10A H10A 119.9
O1A C11A C10A 115.8(3)
O1A C11A C12A 124.0(3)
C10A C11A C12A 120.2(3)
C13A C12A C11A 118.6(3)
C13A C12A H12A 120.7
C11A C12A H12A 120.6
C12A C13A C8A 122.6(3)
C12A C13A H13A 118.7
C8A C13A H13A 118.7
O1A C14A H14A 109.5
O1A C14A H14B 109.5
H14A C14A H14B 109.5
O1A C14A H14C 109.5
H14A C14A H14C 109.5
H14B C14A H14C 109.5
N1A C15A H15A 109.5
N1A C15A H15B 109.5
H15A C15A H15B 109.5
N1A C15A H15C 109.5
H15A C15A H15C 109.5
H15B C15A H15C 109.5
C17A C16A C21A 119.8(3)
C17A C16A S1A 120.6(3)
C21A C16A S1A 119.6(2)
C18A C17A C16A 120.7(3)
C18A C17A H17A 119.8
C16A C17A H17A 119.5
C17A C18A C19A 118.4(3)
C17A C18A H18A 120.7
C19A C18A H18A 120.9
C18A C19A C20A 122.7(3)
C18A C19A Cl1A 119.4(3)
C20A C19A Cl1A 117.9(3)
C21A C20A C19A 118.0(3)
C21A C20A H20A 121.1
C19A C20A H20A 120.9
C20A C21A C16A 120.4(3)
C20A C21A H21A 119.9
C16A C21A H21A 119.8
O4BB S1B O3BB 106.7(18)
O4BB S1B O2BA 97(2)
O3BB S1B O2BA 126.0(17)
O4BB S1B O3BA 125.5(18)
O2BA S1B O3BA 114.9(8)
O3BB S1B O4BA 95(3)
O2BA S1B O4BA 114.6(6)
O3BA S1B O4BA 114.1(5)
O4BB S1B O2BB 111.7(16)
O3BB S1B O2BB 105.5(14)
O3BA S1B O2BB 94(2)
O4BA S1B O2BB 128.3(12)
O4BB S1B C16B 110.4(13)
O3BB S1B C16B 111.3(14)
O2BA S1B C16B 103.8(4)
O3BA S1B C16B 103.3(5)
O4BA S1B C16B 104.0(5)
O2BB S1B C16B 111.0(14)
C11B O1B C14B 118.8(3)
C1B N1B C5B 121.5(4)
C1B N1B C15B 117.2(3)
C5B N1B C15B 121.2(3)
N1B C1B C2B 121.4(4)
N1B C1B H1B 119.3
C2B C1B H1B 119.3
C1B C2B C3B 119.2(5)
C1B C2B H2B 120.4
C3B C2B H2B 120.4
C4B C3B C2B 119.4(5)
C4B C3B H3B 120.3
C2B C3B H3B 120.3
C3B C4B C5B 120.8(4)
C3B C4B H4B 119.6
C5B C4B H4B 119.6
N1B C5B C4B 117.7(4)
N1B C5B C6B 117.9(4)
C4B C5B C6B 124.4(4)
C7B C6B C5B 123.5(4)
C7B C6B H6B 118.3
C5B C6B H6B 118.3
C6B C7B C8B 126.0(4)
C6B C7B H7B 117.0
C8B C7B H7B 117.0
C13B C8B C9B 117.3(4)
C13B C8B C7B 119.5(4)
C9B C8B C7B 123.2(4)
C10B C9B C8B 121.4(4)
C10B C9B H9B 119.3
C8B C9B H9B 119.3
C9B C10B C11B 120.3(4)
C9B C10B H10B 119.8
C11B C10B H10B 119.8
O1B C11B C10B 115.6(3)
O1B C11B C12B 124.2(3)
C10B C11B C12B 120.2(4)
C13B C12B C11B 118.8(3)
C13B C12B H12B 120.6
C11B C12B H12B 120.6
C12B C13B C8B 121.9(3)
C12B C13B H13B 119.1
C8B C13B H13B 119.0
O1B C14B H14D 109.5
O1B C14B H14E 109.5
H14D C14B H14E 109.5
O1B C14B H14F 109.5
H14D C14B H14F 109.5
H14E C14B H14F 109.5
N1B C15B H15D 109.5
N1B C15B H15E 109.5
H15D C15B H15E 109.5
N1B C15B H15F 109.5
H15D C15B H15F 109.5
H15E C15B H15F 109.5
C21B C16B C17B 119.9(3)
C21B C16B S1B 118.8(2)
C17B C16B S1B 121.3(3)
C16B C17B C18B 120.0(3)
C16B C17B H17B 120.0
C18B C17B H17B 120.0
C19B C18B C17B 119.4(3)
C19B C18B H18B 120.3
C17B C18B H18B 120.2
C18B C19B C20B 121.6(3)
C18B C19B Cl1B 119.6(3)
C20B C19B Cl1B 118.8(3)
C21B C20B C19B 118.3(3)
C21B C20B H20B 120.8
C19B C20B H20B 120.8
C16B C21B C20B 120.7(3)
C16B C21B H21B 119.7
C20B C21B H21B 119.6

loop_
_geom_bond_atom_site_label_1
_geom_bond_atom_site_label_2
_geom_bond_distance
_geom_bond_publ_flag
S1A O3A 1.440(3) n
S1A O4A 1.444(3) n
S1A O2A 1.452(3) n
S1A C16A 1.775(3) n
Cl1A C19A 1.744(3) ?
O1A C11A 1.361(5) n
O1A C14A 1.433(5) n
N1A C1A 1.366(5) n
N1A C5A 1.368(5) n
N1A C15A 1.469(5) n
C1A C2A 1.363(6) ?
C1A H1A 0.9300 ?
C2A C3A 1.378(7) ?
C2A H2A 0.9300 ?
C3A C4A 1.366(6) ?
C3A H3A 0.9300 ?
C4A C5A 1.398(6) ?
C4A H4A 0.9300 ?
C5A C6A 1.433(6) ?
C6A C7A 1.344(6) n
C6A H6A 0.9300 ?
C7A C8A 1.464(6) ?
C7A H7A 0.9300 ?
C8A C13A 1.398(5) ?
C8A C9A 1.406(5) ?
C9A C10A 1.369(6) ?
C9A H9A 0.9300 ?
C10A C11A 1.392(5) ?
C10A H10A 0.9301 ?
C11A C12A 1.392(5) ?
C12A C13A 1.383(5) ?
C12A H12A 0.9299 ?
C13A H13A 0.9299 ?
C14A H14A 0.9600 ?
C14A H14B 0.9600 ?
C14A H14C 0.9600 ?
C15A H15A 0.9600 ?
C15A H15B 0.9600 ?
C15A H15C 0.9600 ?
C16A C17A 1.390(4) ?
C16A C21A 1.395(4) ?
C17A C18A 1.375(5) ?
C17A H17A 0.9299 ?
C18A C19A 1.378(5) ?
C18A H18A 0.9301 ?
C19A C20A 1.391(5) ?
C20A C21A 1.383(5) ?
C20A H20A 0.9300 ?
C21A H21A 0.9301 ?
S1B O4BB 1.38(3) n
S1B O3BB 1.39(3) n
S1B O2BA 1.425(10) n
S1B O3BA 1.462(11) n
S1B O4BA 1.465(12) n
S1B O2BB 1.53(2) n
S1B C16B 1.782(3) n
Cl1B C19B 1.742(3) ?
O1B C11B 1.361(5) n
O1B C14B 1.432(5) n
N1B C1B 1.353(5) ?
N1B C5B 1.364(5) ?
N1B C15B 1.479(5) ?
C1B C2B 1.357(6) ?
C1B H1B 0.9300 ?
C2B C3B 1.381(7) ?
C2B H2B 0.9300 ?
C3B C4B 1.379(7) ?
C3B H3B 0.9300 ?
C4B C5B 1.397(6) ?
C4B H4B 0.9300 ?
C5B C6B 1.449(6) ?
C6B C7B 1.343(6) n
C6B H6B 0.9300 ?
C7B C8B 1.457(6) ?
C7B H7B 0.9300 ?
C8B C13B 1.401(5) ?
C8B C9B 1.403(5) ?
C9B C10B 1.368(6) ?
C9B H9B 0.9300 ?
C10B C11B 1.386(5) ?
C10B H10B 0.9300 ?
C11B C12B 1.393(5) ?
C12B C13B 1.386(5) ?
C12B H12B 0.9302 ?
C13B H13B 0.9301 ?
C14B H14D 0.9600 ?
C14B H14E 0.9600 ?
C14B H14F 0.9600 ?
C15B H15D 0.9600 ?
C15B H15E 0.9600 ?
C15B H15F 0.9600 ?
C16B C21B 1.386(5) ?
C16B C17B 1.389(5) ?
C17B C18B 1.389(5) ?
C17B H17B 0.9302 ?
C18B C19B 1.374(5) ?
C18B H18B 0.9300 ?
C19B C20B 1.395(5) ?
C20B C21B 1.389(5) ?
C20B H20B 0.9301 ?
C21B H21B 0.9298 ?

loop_
_geom_hbond_atom_site_label_D
_geom_hbond_atom_site_label_H
_geom_hbond_atom_site_label_A
_geom_hbond_site_symmetry_A
_geom_hbond_distance_DH
_geom_hbond_distance_HA
_geom_hbond_distance_DA
_geom_hbond_angle_DHA
_geom_hbond_publ_flag
C1A H1A O2A 1_454 0.93 2.3373 3.203(5) 155 y
C3A H3A O3A 3_666 0.93 2.5597 3.420(6) 154 y
C6A H6A O4BA 3_575 0.93 2.5863 3.343(12) 139 y
C7B H7B O4A 3_666 0.93 2.4413 3.244(6) 145 y
C15A H15B O2A 1_454 0.96 2.4717 3.368(5) 155 y
C15A H15C O4BA 3_575 0.96 2.2933 3.194(13) 156 y
C15B H15E O4A 1_555 0.96 2.5401 3.456(6) 159 y
C17B H17B O2BA 1_555 0.93 2.4776 2.850(15) 104 y
C20A H20A O2BA 4_676 0.93 2.3247 3.207(17) 158 y
C20B H20B O2A 4_575 0.93 2.5305 3.282(6) 138 y
C9A H9A Cg5 3_575 0.93 3.3634 3.857(4) 116 y
C9B H9B Cg4 1_555 0.93 3.1499 3.706(4) 120 y
C10A H10A Cg5 3_575 0.93 2.9684 3.652(4) 131 y
C10B H10B Cg1 4_676 0.93 3.3205 3.628(6) 102 y
C10B H10B Cg4 1_555 0.93 3.1348 3.695(4) 121 y
C12A H12A Cg4 3_676 0.93 2.6820 3.475(4) 144 y
C12B H12B Cg5 1_555 0.93 2.6916 3.470(4) 142 y
C15A H15A Cg3 4_475 0.96 2.6723 3.449(5) 138 y
C15B H15F Cg2 4_676 0.96 2.7770 3.532(5) 136 y

loop_
_geom_torsion_atom_site_label_1
_geom_torsion_atom_site_label_2
_geom_torsion_atom_site_label_3
_geom_torsion_atom_site_label_4
_geom_torsion
_geom_torsion_publ_flag
C5A N1A C1A C2A -0.5(6) ?
C15A N1A C1A C2A -179.7(4) ?
N1A C1A C2A C3A -0.5(6) ?
C1A C2A C3A C4A 0.2(6) ?
C2A C3A C4A C5A 1.2(6) ?
C1A N1A C5A C4A 1.8(5) ?
C15A N1A C5A C4A -179.0(3) ?
C1A N1A C5A C6A -175.8(3) ?
C15A N1A C5A C6A 3.3(5) ?
C3A C4A C5A N1A -2.1(6) ?
C3A C4A C5A C6A 175.3(4) ?
N1A C5A C6A C7A 167.7(4) ?
C4A C5A C6A C7A -9.8(6) ?
C5A C6A C7A C8A 179.7(4) n
C6A C7A C8A C13A -169.0(4) ?
C6A C7A C8A C9A 13.3(6) ?
C13A C8A C9A C10A -0.5(5) ?
C7A C8A C9A C10A 177.3(4) ?
C8A C9A C10A C11A 0.5(6) ?
C14A O1A C11A C10A 170.1(3) n
C14A O1A C11A C12A -10.1(5) n
C9A C10A C11A O1A 179.8(3) ?
C9A C10A C11A C12A 0.0(5) ?
O1A C11A C12A C13A 179.7(3) ?
C10A C11A C12A C13A -0.5(5) ?
C11A C12A C13A C8A 0.6(5) ?
C9A C8A C13A C12A -0.1(5) ?
C7A C8A C13A C12A -177.9(3) ?
O3A S1A C16A C17A -150.6(3) ?
O4A S1A C16A C17A 89.8(3) ?
O2A S1A C16A C17A -30.4(3) ?
O3A S1A C16A C21A 29.4(3) ?
O4A S1A C16A C21A -90.1(3) ?
O2A S1A C16A C21A 149.6(3) ?
C21A C16A C17A C18A -1.7(5) ?
S1A C16A C17A C18A 178.3(2) ?
C16A C17A C18A C19A -0.3(5) ?
C17A C18A C19A C20A 2.1(5) ?
C17A C18A C19A Cl1A -176.5(2) ?
C18A C19A C20A C21A -1.7(5) ?
Cl1A C19A C20A C21A 176.9(2) ?
C19A C20A C21A C16A -0.4(4) ?
C17A C16A C21A C20A 2.1(5) ?
S1A C16A C21A C20A -177.9(2) ?
C5B N1B C1B C2B -0.1(6) ?
C15B N1B C1B C2B -179.4(4) ?
N1B C1B C2B C3B -0.7(6) ?
C1B C2B C3B C4B 0.5(6) ?
C2B C3B C4B C5B 0.7(6) ?
C1B N1B C5B C4B 1.2(5) ?
C15B N1B C5B C4B -179.5(3) ?
C1B N1B C5B C6B -177.6(3) ?
C15B N1B C5B C6B 1.7(5) ?
C3B C4B C5B N1B -1.5(6) ?
C3B C4B C5B C6B 177.3(4) ?
N1B C5B C6B C7B 168.8(4) ?
C4B C5B C6B C7B -10.0(6) ?
C5B C6B C7B C8B 179.3(4) n
C6B C7B C8B C13B -168.4(4) ?
C6B C7B C8B C9B 12.3(6) ?
C13B C8B C9B C10B 0.1(5) ?
C7B C8B C9B C10B 179.4(4) ?
C8B C9B C10B C11B 0.1(6) ?
C14B O1B C11B C10B 174.1(3) n
C14B O1B C11B C12B -6.6(5) n
C9B C10B C11B O1B 179.3(3) ?
C9B C10B C11B C12B -0.1(5) ?
O1B C11B C12B C13B -179.3(3) ?
C10B C11B C12B C13B 0.0(5) ?
C11B C12B C13B C8B 0.2(5) ?
C9B C8B C13B C12B -0.2(5) ?
C7B C8B C13B C12B -179.6(3) ?
O4BB S1B C16B C21B 79(3) ?
O3BB S1B C16B C21B -40(3) ?
O2BA S1B C16B C21B -178.1(8) ?
O3BA S1B C16B C21B -57.8(5) ?
O4BA S1B C16B C21B 61.7(5) ?
O2BB S1B C16B C21B -157(3) ?
O4BB S1B C16B C17B -103(3) ?
O3BB S1B C16B C17B 139(3) ?
O2BA S1B C16B C17B 0.5(8) ?
O3BA S1B C16B C17B 120.7(5) ?
O4BA S1B C16B C17B -119.8(5) ?
O2BB S1B C16B C17B 22(3) ?
C21B C16B C17B C18B 1.3(5) ?
S1B C16B C17B C18B -177.2(2) ?
C16B C17B C18B C19B 1.1(5) ?
C17B C18B C19B C20B -3.0(5) ?
C17B C18B C19B Cl1B 176.1(2) ?
C18B C19B C20B C21B 2.5(5) ?
Cl1B C19B C20B C21B -176.7(2) ?
C17B C16B C21B C20B -1.9(5) ?
S1B C16B C21B C20B 176.7(2) ?
C19B C20B C21B C16B 0.0(5) ?
